data_1563331
loop_
_publ_author_name
'Qin, Junsheng'
'Du, Dongying'
'Chen, Lei'
'Sun, Xiuyun'
'Lan, Yaqian'
'Su, Zhongmin'

_publ_section_title
;
 Syntheses, structures and luminescent properties of a series of 3D
 lanthanide coordination polymers with tripodal semirigid ligand
;
_journal_issue 2
_journal_name_full 'Journal of Solid State Chemistry'
_journal_page_first 373
_journal_page_last 378
_journal_paper_doi 10.1016/j.jssc.2010.11.012
_journal_volume 184
_journal_year 2011
_chemical_formula_moiety 'C15 H13 O10 Sm'
_chemical_formula_sum 'C15 H13 O10 Sm'
_chemical_formula_weight 503.45
_space_group_IT_number 2
_space_group_name_Hall '-P 1'
_space_group_name_H-M_alt 'P -1'
_symmetry_cell_setting triclinic
_symmetry_space_group_name_Hall '-P 1'
_symmetry_space_group_name_H-M 'P -1'
_atom_sites_solution_hydrogens geom
_atom_sites_solution_primary direct
_atom_sites_solution_secondary difmap
_audit_creation_method SHELXL-97
_cell_angle_alpha 94.0330(10)
_cell_angle_beta 98.3320(10)
_cell_angle_gamma 110.8090(10)
_cell_formula_units_Z 2
_cell_length_a 9.3410(10)
_cell_length_b 9.8650(12)
_cell_length_c 11.4150(12)
_cell_measurement_temperature 293(2)
_cell_volume 964.41(19)
_computing_cell_refinement 'SMART (Bruker, 1997)'
_computing_data_collection 'SMART (Bruker, 1997)'
_computing_data_reduction SAINT
_computing_molecular_graphics 'SHELXTL-PLUS (Sheldrick, 1990)'
_computing_publication_material SHELXL-97
_computing_structure_refinement 'SHELXL-97 (Sheldrick, 1997)'
_computing_structure_solution 'SHELXS-97(Sheldrick, 1997)'
_diffrn_ambient_temperature 293(2)
_diffrn_measured_fraction_theta_full 0.979
_diffrn_measured_fraction_theta_max 0.979
_diffrn_measurement_device_type 'Bruker APEX CCD area-detector'
_diffrn_measurement_method '\w scans'
_diffrn_radiation_monochromator graphite
_diffrn_radiation_source 'fine-focus sealed tube'
_diffrn_radiation_type MoK\a
_diffrn_radiation_wavelength 0.71069
_diffrn_reflns_av_R_equivalents 0.0153
_diffrn_reflns_av_sigmaI/netI 0.0328
_diffrn_reflns_limit_h_max 7
_diffrn_reflns_limit_h_min -11
_diffrn_reflns_limit_k_max 11
_diffrn_reflns_limit_k_min -11
_diffrn_reflns_limit_l_max 13
_diffrn_reflns_limit_l_min -11
_diffrn_reflns_number 4774
_diffrn_reflns_theta_full 25.00
_diffrn_reflns_theta_max 25.00
_diffrn_reflns_theta_min 1.82
_exptl_absorpt_coefficient_mu 3.091
_exptl_absorpt_correction_T_max 0.6715
_exptl_absorpt_correction_T_min 0.6061
_exptl_absorpt_correction_type multi-scan
_exptl_absorpt_process_details 'SADABS(Sheldrick, 1996)'
_exptl_crystal_colour colourless
_exptl_crystal_density_diffrn 1.734
_exptl_crystal_density_method 'not measured'
_exptl_crystal_description block
_exptl_crystal_F_000 490
_exptl_crystal_size_max 0.18
_exptl_crystal_size_mid 0.15
_exptl_crystal_size_min 0.14
_platon_squeeze_details ' ?'
_refine_diff_density_max 1.770
_refine_diff_density_min -0.905
_refine_diff_density_rms 0.191
_refine_ls_extinction_method none
_refine_ls_goodness_of_fit_ref 1.007
_refine_ls_hydrogen_treatment constr
_refine_ls_matrix_type full
_refine_ls_number_parameters 235
_refine_ls_number_reflns 3327
_refine_ls_number_restraints 0
_refine_ls_restrained_S_all 1.007
_refine_ls_R_factor_all 0.0388
_refine_ls_R_factor_gt 0.0348
_refine_ls_shift/su_max 0.000
_refine_ls_shift/su_mean 0.000
_refine_ls_structure_factor_coef Fsqd
_refine_ls_weighting_details 'calc w=1/[\s^2^(Fo^2^)+(0.0872P)^2^+2.7384P] where P=(Fo^2^+2Fc^2^)/3'
_refine_ls_weighting_scheme calc
_refine_ls_wR_factor_gt 0.1111
_refine_ls_wR_factor_ref 0.1150
_reflns_number_gt 3059
_reflns_number_total 3327
_reflns_threshold_expression >2sigma(I)
_cod_data_source_file JSSC-2011-184-373.cif
_cod_data_source_block Sm
_cod_depositor_comments
;
The following automatic conversions were performed:

data item '_symmetry_cell_setting' value 'Triclinic' was changed to
'triclinic' in accordance with the built-in table derived from the
CIF Core dictionary named 'cif_core.dic' version 2.4.5 last updated
on 2014-11-21.

Automatic conversion script
Id: cif_fix_values 8369 2020-08-20 11:38:08Z andrius 
;
_cod_original_sg_symbol_Hall -P1
_cod_original_sg_symbol_H-M P-1
_cod_database_code 1563331

loop_
_symmetry_equiv_pos_as_xyz
'x, y, z'
'-x, -y, -z'

loop_
_atom_site_label
_atom_site_type_symbol
_atom_site_fract_x
_atom_site_fract_y
_atom_site_fract_z
_atom_site_U_iso_or_equiv
_atom_site_adp_type
_atom_site_occupancy
_atom_site_symmetry_multiplicity
_atom_site_calc_flag
_atom_site_refinement_flags
_atom_site_disorder_assembly
_atom_site_disorder_group
C1 C 0.3233(8) 0.5880(7) 0.7609(6) 0.0248(13) Uani 1 1 d . . .
C2 C 0.3835(8) 0.6720(7) 0.8805(6) 0.0275(14) Uani 1 1 d . . .
C3 C 0.5147(9) 0.6622(8) 0.9529(6) 0.0360(17) Uani 1 1 d . . .
H3 H 0.5655 0.6055 0.9229 0.043 Uiso 1 1 calc R . .
C4 C 0.5689(9) 0.7359(8) 1.0681(7) 0.0368(17) Uani 1 1 d . . .
H4 H 0.6537 0.7266 1.1157 0.044 Uiso 1 1 calc R . .
C5 C 0.4967(8) 0.8221(7) 1.1108(6) 0.0252(13) Uani 1 1 d . . .
C6 C 0.3706(9) 0.8376(8) 1.0397(6) 0.0349(16) Uani 1 1 d . . .
H6 H 0.3235 0.8983 1.0689 0.042 Uiso 1 1 calc R . .
C7 C 0.3167(9) 0.7640(8) 0.9274(6) 0.0340(16) Uani 1 1 d . . .
H7 H 0.2327 0.7756 0.8805 0.041 Uiso 1 1 calc R . .
C8 C 0.4527(7) 0.9221(7) 1.2921(5) 0.0206(12) Uani 1 1 d . . .
C9 C 0.3232(7) 0.8093(7) 1.3099(6) 0.0218(13) Uani 1 1 d . . .
H9 H 0.3043 0.7136 1.2787 0.026 Uiso 1 1 calc R . .
C10 C 0.2224(7) 0.8391(6) 1.3740(5) 0.0194(12) Uani 1 1 d . . .
C11 C 0.2523(7) 0.9819(6) 1.4231(5) 0.0183(12) Uani 1 1 d . . .
H11 H 0.1819 1.0026 1.4642 0.022 Uiso 1 1 calc R . .
C12 C 0.3886(7) 1.0933(6) 1.4099(5) 0.0177(12) Uani 1 1 d . . .
C13 C 0.4893(7) 1.0637(7) 1.3442(6) 0.0216(13) Uani 1 1 d . . .
H13 H 0.5805 1.1379 1.3351 0.026 Uiso 1 1 calc R . .
C14 C 0.0802(7) 0.7198(7) 1.3974(5) 0.0201(12) Uani 1 1 d . . .
C15 C 0.4236(7) 1.2462(6) 1.4675(5) 0.0213(13) Uani 1 1 d . . .
O1 O 0.2152(5) 0.6098(5) 0.6936(4) 0.0291(10) Uani 1 1 d . . .
O2 O 0.3780(6) 0.4966(5) 0.7237(4) 0.0307(11) Uani 1 1 d . . .
O1W O 0.3105(6) 0.4576(6) 0.3176(5) 0.0360(12) Uani 1 1 d . . .
O3 O 0.0473(5) 0.2589(5) 0.6115(4) 0.0296(10) Uani 1 1 d . . .
O2W O 0.0110(5) 0.2821(5) 0.3554(4) 0.0326(11) Uani 1 1 d . . .
O4 O 0.0886(5) 0.6019(5) 0.4257(4) 0.0257(10) Uani 1 1 d . . .
O3W O 0.1121(7) 0.0242(6) 0.7002(6) 0.0475(14) Uani 1 1 d . . .
O5 O 0.3182(5) 0.2702(5) 0.5111(4) 0.0285(10) Uani 1 1 d . . .
O6 O 0.4447(5) 0.6597(5) 0.5325(4) 0.0288(10) Uani 1 1 d . . .
O7 O 0.5573(5) 0.8952(5) 1.2259(4) 0.0255(10) Uani 1 1 d . . .
Sm1 Sm 0.21739(3) 0.45435(3) 0.51503(2) 0.01733(14) Uani 1 1 d . . .

loop_
_atom_site_aniso_label
_atom_site_aniso_U_11
_atom_site_aniso_U_22
_atom_site_aniso_U_33
_atom_site_aniso_U_23
_atom_site_aniso_U_13
_atom_site_aniso_U_12
C1 0.025(3) 0.024(3) 0.026(3) 0.005(3) 0.006(3) 0.009(3)
C2 0.027(4) 0.023(3) 0.033(3) 0.001(3) 0.010(3) 0.009(3)
C3 0.042(4) 0.045(4) 0.030(4) -0.010(3) 0.001(3) 0.031(4)
C4 0.038(4) 0.045(4) 0.033(4) -0.005(3) 0.001(3) 0.027(4)
C5 0.027(3) 0.024(3) 0.026(3) 0.001(3) 0.012(3) 0.009(3)
C6 0.040(4) 0.039(4) 0.032(4) -0.004(3) 0.002(3) 0.026(4)
C7 0.034(4) 0.044(4) 0.028(3) 0.001(3) 0.001(3) 0.022(3)
C8 0.023(3) 0.022(3) 0.019(3) 0.003(2) 0.007(2) 0.011(3)
C9 0.019(3) 0.016(3) 0.028(3) -0.004(2) 0.001(2) 0.006(2)
C10 0.018(3) 0.016(3) 0.022(3) 0.005(2) 0.004(2) 0.004(2)
C11 0.015(3) 0.018(3) 0.022(3) 0.002(2) 0.006(2) 0.006(2)
C12 0.013(3) 0.016(3) 0.022(3) -0.001(2) -0.001(2) 0.006(2)
C13 0.018(3) 0.019(3) 0.027(3) 0.004(2) 0.006(3) 0.006(3)
C14 0.013(3) 0.020(3) 0.025(3) 0.003(2) 0.005(2) 0.003(2)
C15 0.022(3) 0.017(3) 0.027(3) 0.005(2) 0.006(3) 0.009(3)
O1 0.022(2) 0.032(3) 0.031(2) -0.008(2) 0.0004(19) 0.012(2)
O2 0.039(3) 0.028(2) 0.027(2) -0.0041(19) 0.001(2) 0.018(2)
O1W 0.029(3) 0.041(3) 0.036(3) 0.000(2) 0.010(2) 0.010(2)
O3 0.022(2) 0.022(2) 0.047(3) 0.011(2) 0.015(2) 0.0066(19)
O2W 0.022(2) 0.027(2) 0.043(3) -0.011(2) -0.003(2) 0.008(2)
O4 0.024(2) 0.016(2) 0.034(2) 0.0073(18) 0.0024(19) 0.0041(18)
O3W 0.037(3) 0.035(3) 0.066(4) 0.006(3) -0.002(3) 0.013(3)
O5 0.027(2) 0.018(2) 0.043(3) -0.0006(19) 0.011(2) 0.0099(19)
O6 0.019(2) 0.017(2) 0.041(3) -0.0012(19) 0.008(2) -0.0036(19)
O7 0.020(2) 0.032(2) 0.025(2) -0.0054(19) 0.0073(18) 0.0110(19)
Sm1 0.0140(2) 0.0116(2) 0.0243(2) -0.00111(12) 0.00350(13) 0.00292(14)

loop_
_atom_type_symbol
_atom_type_description
_atom_type_scat_dispersion_real
_atom_type_scat_dispersion_imag
_atom_type_scat_source
C C 0.0030 0.0020 'International Tables Vol C Tables 4.2.6.8 and 6.1.1.4'
H H 0.0000 0.0000 'International Tables Vol C Tables 4.2.6.8 and 6.1.1.4'
O O 0.0110 0.0060 'International Tables Vol C Tables 4.2.6.8 and 6.1.1.4'
Sm Sm -0.1640 3.4420 'International Tables Vol C Tables 4.2.6.8 and 6.1.1.4'

loop_
_geom_angle_atom_site_label_1
_geom_angle_atom_site_label_2
_geom_angle_atom_site_label_3
_geom_angle
_geom_angle_site_symmetry_1
_geom_angle_site_symmetry_3
O2 C1 O1 119.7(6) . .
O2 C1 C2 121.4(6) . .
O1 C1 C2 118.8(6) . .
O2 C1 Sm1 61.7(3) . .
O1 C1 Sm1 58.3(3) . .
C2 C1 Sm1 173.4(5) . .
C7 C2 C3 117.1(6) . .
C7 C2 C1 122.5(6) . .
C3 C2 C1 120.4(6) . .
C4 C3 C2 121.1(6) . .
C4 C3 H3 119.5 . .
C2 C3 H3 119.5 . .
C5 C4 C3 119.4(7) . .
C5 C4 H4 120.3 . .
C3 C4 H4 120.3 . .
C4 C5 O7 117.0(6) . .
C4 C5 C6 120.7(6) . .
O7 C5 C6 122.3(6) . .
C7 C6 C5 119.8(6) . .
C7 C6 H6 120.1 . .
C5 C6 H6 120.1 . .
C6 C7 C2 121.9(7) . .
C6 C7 H7 119.1 . .
C2 C7 H7 119.1 . .
C9 C8 C13 121.4(6) . .
C9 C8 O7 120.8(5) . .
C13 C8 O7 117.7(6) . .
C10 C9 C8 119.4(6) . .
C10 C9 H9 120.3 . .
C8 C9 H9 120.3 . .
C9 C10 C11 120.4(6) . .
C9 C10 C14 121.6(5) . .
C11 C10 C14 117.9(5) . .
C12 C11 C10 119.3(5) . .
C12 C11 H11 120.4 . .
C10 C11 H11 120.4 . .
C13 C12 C11 120.3(5) . .
C13 C12 C15 120.6(6) . .
C11 C12 C15 119.1(5) . .
C12 C13 C8 119.0(6) . .
C12 C13 H13 120.5 . .
C8 C13 H13 120.5 . .
O4 C14 O3 121.1(5) 1_556 2_567
O4 C14 C10 120.0(5) 1_556 .
O3 C14 C10 118.9(5) 2_567 .
O6 C15 O5 124.7(6) 2_677 1_566
O6 C15 C12 117.7(5) 2_677 .
O5 C15 C12 117.5(5) 1_566 .
C1 O1 Sm1 95.8(4) . .
C1 O2 Sm1 92.4(4) . .
C14 O3 Sm1 105.1(4) 2_567 .
C14 O4 Sm1 154.5(4) 1_554 .
C14 O4 Sm1 84.8(3) 1_554 2_566
Sm1 O4 Sm1 113.55(15) . 2_566
C15 O5 Sm1 136.4(4) 1_544 .
C15 O6 Sm1 169.2(4) 2_677 .
C5 O7 C8 117.1(5) . .
O5 Sm1 O6 100.41(16) . .
O5 Sm1 O4 153.97(17) . .
O6 Sm1 O4 85.55(16) . .
O5 Sm1 O3 74.32(16) . .
O6 Sm1 O3 148.31(17) . .
O4 Sm1 O3 113.13(15) . .
O5 Sm1 O1 126.75(16) . .
O6 Sm1 O1 76.01(16) . .
O4 Sm1 O1 79.27(16) . .
O3 Sm1 O1 82.44(16) . .
O5 Sm1 O2W 83.27(16) . .
O6 Sm1 O2W 138.66(17) . .
O4 Sm1 O2W 75.96(15) . .
O3 Sm1 O2W 72.61(17) . .
O1 Sm1 O2W 133.82(15) . .
O5 Sm1 O1W 75.82(17) . .
O6 Sm1 O1W 72.20(17) . .
O4 Sm1 O1W 82.10(16) . .
O3 Sm1 O1W 133.28(17) . .
O1 Sm1 O1W 144.13(17) . .
O2W Sm1 O1W 68.89(17) . .
O5 Sm1 O2 76.65(16) . .
O6 Sm1 O2 70.37(17) . .
O4 Sm1 O2 128.70(15) . .
O3 Sm1 O2 78.06(16) . .
O1 Sm1 O2 51.69(15) . .
O2W Sm1 O2 147.99(16) . .
O1W Sm1 O2 127.82(16) . .
O5 Sm1 C1 102.09(17) . .
O6 Sm1 C1 69.85(17) . .
O4 Sm1 C1 103.74(17) . .
O3 Sm1 C1 80.59(17) . .
O1 Sm1 C1 25.91(17) . .
O2W Sm1 C1 150.19(18) . .
O1W Sm1 C1 140.92(18) . .
O2 Sm1 C1 25.85(16) . .
O5 Sm1 O4 120.27(14) . 2_566
O6 Sm1 O4 135.25(14) . 2_566
O4 Sm1 O4 66.45(15) . 2_566
O3 Sm1 O4 47.55(13) . 2_566
O1 Sm1 O4 65.33(14) . 2_566
O2W Sm1 O4 69.15(14) . 2_566
O1W Sm1 O4 132.22(15) . 2_566
O2 Sm1 O4 99.94(14) . 2_566
C1 Sm1 O4 83.26(16) . 2_566

loop_
_geom_bond_atom_site_label_1
_geom_bond_atom_site_label_2
_geom_bond_distance
_geom_bond_site_symmetry_2
C1 O2 1.261(8) .
C1 O1 1.269(8) .
C1 C2 1.467(9) .
C1 Sm1 2.889(6) .
C2 C7 1.390(9) .
C2 C3 1.412(10) .
C3 C4 1.387(10) .
C3 H3 0.9300 .
C4 C5 1.364(9) .
C4 H4 0.9300 .
C5 O7 1.388(8) .
C5 C6 1.392(10) .
C6 C7 1.359(10) .
C6 H6 0.9300 .
C7 H7 0.9300 .
C8 C9 1.374(9) .
C8 C13 1.381(9) .
C8 O7 1.402(7) .
C9 C10 1.369(9) .
C9 H9 0.9300 .
C10 C11 1.393(8) .
C10 C14 1.502(8) .
C11 C12 1.391(8) .
C11 H11 0.9300 .
C12 C13 1.379(9) .
C12 C15 1.504(8) .
C13 H13 0.9300 .
C14 O4 1.255(7) 1_556
C14 O3 1.272(7) 2_567
C15 O6 1.250(8) 2_677
C15 O5 1.250(8) 1_566
O1 Sm1 2.470(4) .
O2 Sm1 2.546(5) .
O1W Sm1 2.529(5) .
O3 C14 1.272(7) 2_567
O3 Sm1 2.466(4) .
O2W Sm1 2.479(4) .
O4 C14 1.255(7) 1_554
O4 Sm1 2.388(4) .
O4 Sm1 2.902(4) 2_566
O5 C15 1.250(8) 1_544
O5 Sm1 2.325(4) .
O6 C15 1.250(8) 2_677
O6 Sm1 2.327(4) .
Sm1 O4 2.902(4) 2_566

loop_
_geom_torsion_atom_site_label_1
_geom_torsion_atom_site_label_2
_geom_torsion_atom_site_label_3
_geom_torsion_atom_site_label_4
_geom_torsion
_geom_torsion_site_symmetry_1
_geom_torsion_site_symmetry_2
_geom_torsion_site_symmetry_3
_geom_torsion_site_symmetry_4
O2 C1 C2 C7 -174.4(7) . . . .
O1 C1 C2 C7 6.4(10) . . . .
Sm1 C1 C2 C7 69(4) . . . .
O2 C1 C2 C3 6.0(10) . . . .
O1 C1 C2 C3 -173.2(6) . . . .
Sm1 C1 C2 C3 -111(4) . . . .
C7 C2 C3 C4 3.2(11) . . . .
C1 C2 C3 C4 -177.2(7) . . . .
C2 C3 C4 C5 -1.7(12) . . . .
C3 C4 C5 O7 -178.9(7) . . . .
C3 C4 C5 C6 -0.6(12) . . . .
C4 C5 C6 C7 1.4(11) . . . .
O7 C5 C6 C7 179.6(7) . . . .
C5 C6 C7 C2 0.3(12) . . . .
C3 C2 C7 C6 -2.5(11) . . . .
C1 C2 C7 C6 177.9(7) . . . .
C13 C8 C9 C10 4.5(9) . . . .
O7 C8 C9 C10 -179.4(5) . . . .
C8 C9 C10 C11 -1.5(9) . . . .
C8 C9 C10 C14 -179.2(5) . . . .
C9 C10 C11 C12 -2.3(9) . . . .
C14 C10 C11 C12 175.6(5) . . . .
C10 C11 C12 C13 3.0(9) . . . .
C10 C11 C12 C15 -177.4(5) . . . .
C11 C12 C13 C8 -0.1(9) . . . .
C15 C12 C13 C8 -179.6(5) . . . .
C9 C8 C13 C12 -3.8(9) . . . .
O7 C8 C13 C12 -180.0(5) . . . .
C9 C10 C14 O4 42.2(9) . . . 1_556
C11 C10 C14 O4 -135.6(6) . . . 1_556
C9 C10 C14 O3 -138.1(6) . . . 2_567
C11 C10 C14 O3 44.1(8) . . . 2_567
C13 C12 C15 O6 -9.5(9) . . . 2_677
C11 C12 C15 O6 171.0(5) . . . 2_677
C13 C12 C15 O5 170.0(6) . . . 1_566
C11 C12 C15 O5 -9.5(8) . . . 1_566
O2 C1 O1 Sm1 -6.0(7) . . . .
C2 C1 O1 Sm1 173.2(5) . . . .
O1 C1 O2 Sm1 5.8(6) . . . .
C2 C1 O2 Sm1 -173.3(6) . . . .
C4 C5 O7 C8 -149.4(6) . . . .
C6 C5 O7 C8 32.4(9) . . . .
C9 C8 O7 C5 55.5(8) . . . .
C13 C8 O7 C5 -128.2(6) . . . .
C15 O5 Sm1 O6 -37.8(6) 1_544 . . .
C15 O5 Sm1 O4 63.5(8) 1_544 . . .
C15 O5 Sm1 O3 174.3(6) 1_544 . . .
C15 O5 Sm1 O1 -118.0(6) 1_544 . . .
C15 O5 Sm1 O2W 100.5(6) 1_544 . . .
C15 O5 Sm1 O1W 30.7(6) 1_544 . . .
C15 O5 Sm1 O2 -104.6(6) 1_544 . . .
C15 O5 Sm1 C1 -109.2(6) 1_544 . . .
C15 O5 Sm1 O4 161.6(6) 1_544 . . 2_566
C15 O6 Sm1 O5 26(2) 2_677 . . .
C15 O6 Sm1 O4 -128(2) 2_677 . . .
C15 O6 Sm1 O3 103(2) 2_677 . . .
C15 O6 Sm1 O1 152(2) 2_677 . . .
C15 O6 Sm1 O2W -66(2) 2_677 . . .
C15 O6 Sm1 O1W -45(2) 2_677 . . .
C15 O6 Sm1 O2 98(2) 2_677 . . .
C15 O6 Sm1 C1 125(2) 2_677 . . .
C15 O6 Sm1 O4 -178(2) 2_677 . . 2_566
C14 O4 Sm1 O5 -115.9(9) 1_554 . . .
Sm1 O4 Sm1 O5 111.1(3) 2_566 . . .
C14 O4 Sm1 O6 -11.2(10) 1_554 . . .
Sm1 O4 Sm1 O6 -144.20(19) 2_566 . . .
C14 O4 Sm1 O3 142.3(9) 1_554 . . .
Sm1 O4 Sm1 O3 9.3(2) 2_566 . . .
C14 O4 Sm1 O1 65.3(10) 1_554 . . .
Sm1 O4 Sm1 O1 -67.62(18) 2_566 . . .
C14 O4 Sm1 O2W -154.0(10) 1_554 . . .
Sm1 O4 Sm1 O2W 73.07(18) 2_566 . . .
C14 O4 Sm1 O1W -83.8(10) 1_554 . . .
Sm1 O4 Sm1 O1W 143.2(2) 2_566 . . .
C14 O4 Sm1 O2 49.2(10) 1_554 . . .
Sm1 O4 Sm1 O2 -83.8(2) 2_566 . . .
C14 O4 Sm1 C1 56.8(10) 1_554 . . .
Sm1 O4 Sm1 C1 -76.2(2) 2_566 . . .
C14 O4 Sm1 O4 133.0(10) 1_554 . . 2_566
Sm1 O4 Sm1 O4 0.0 2_566 . . 2_566
C14 O3 Sm1 O5 -158.1(4) 2_567 . . .
C14 O3 Sm1 O6 117.5(4) 2_567 . . .
C14 O3 Sm1 O4 -4.6(4) 2_567 . . .
C14 O3 Sm1 O1 70.3(4) 2_567 . . .
C14 O3 Sm1 O2W -70.4(4) 2_567 . . .
C14 O3 Sm1 O1W -106.0(4) 2_567 . . .
C14 O3 Sm1 O2 122.6(4) 2_567 . . .
C14 O3 Sm1 C1 96.4(4) 2_567 . . .
C14 O3 Sm1 O4 7.0(3) 2_567 . . 2_566
C1 O1 Sm1 O5 20.1(5) . . . .
C1 O1 Sm1 O6 -72.6(4) . . . .
C1 O1 Sm1 O4 -160.6(4) . . . .
C1 O1 Sm1 O3 84.0(4) . . . .
C1 O1 Sm1 O2W 141.0(4) . . . .
C1 O1 Sm1 O1W -100.7(4) . . . .
C1 O1 Sm1 O2 3.3(4) . . . .
C1 O1 Sm1 O4 130.5(4) . . . 2_566
C1 O2 Sm1 O5 -169.5(4) . . . .
C1 O2 Sm1 O6 84.1(4) . . . .
C1 O2 Sm1 O4 17.1(5) . . . .
C1 O2 Sm1 O3 -93.0(4) . . . .
C1 O2 Sm1 O1 -3.3(4) . . . .
C1 O2 Sm1 O2W -116.9(4) . . . .
C1 O2 Sm1 O1W 130.7(4) . . . .
C1 O2 Sm1 O4 -50.6(4) . . . 2_566
O2 C1 Sm1 O5 10.4(4) . . . .
O1 C1 Sm1 O5 -163.7(4) . . . .
C2 C1 Sm1 O5 130(4) . . . .
O2 C1 Sm1 O6 -86.4(4) . . . .
O1 C1 Sm1 O6 99.5(4) . . . .
C2 C1 Sm1 O6 34(4) . . . .
O2 C1 Sm1 O4 -166.3(4) . . . .
O1 C1 Sm1 O4 19.6(4) . . . .
C2 C1 Sm1 O4 -46(4) . . . .
O2 C1 Sm1 O3 82.0(4) . . . .
O1 C1 Sm1 O3 -92.1(4) . . . .
C2 C1 Sm1 O3 -158(4) . . . .
O2 C1 Sm1 O1 174.1(6) . . . .
C2 C1 Sm1 O1 -66(4) . . . .
O2 C1 Sm1 O2W 108.0(5) . . . .
O1 C1 Sm1 O2W -66.0(5) . . . .
C2 C1 Sm1 O2W -132(4) . . . .
O2 C1 Sm1 O1W -71.9(5) . . . .
O1 C1 Sm1 O1W 114.0(4) . . . .
C2 C1 Sm1 O1W 48(4) . . . .
O1 C1 Sm1 O2 -174.1(6) . . . .
C2 C1 Sm1 O2 120(4) . . . .
O2 C1 Sm1 O4 130.0(4) . . . 2_566
O1 C1 Sm1 O4 -44.1(4) . . . 2_566
C2 C1 Sm1 O4 -110(4) . . . 2_566

loop_
_platon_squeeze_void_nr
_platon_squeeze_void_average_x
_platon_squeeze_void_average_y
_platon_squeeze_void_average_z
_platon_squeeze_void_volume
_platon_squeeze_void_count_electrons
1 0.000 -0.012 0.000 223.9 47.2
